data_7059619
loop_
_publ_author_name
'Oklu, Novisi K.'
'Makhubela, Banothile C. E.'

_publ_section_title
;
 Chemoselective and efficient catalytic hydrogenation of furfural by
 iridium and ruthenium half-sandwich complexes
;
_journal_issue 22
_journal_name_full 'New Journal of Chemistry'
_journal_page_first 9382
_journal_page_last 9390
_journal_paper_doi 10.1039/D0NJ01811B
_journal_volume 44
_journal_year 2020
_chemical_formula_moiety 'C23 H25 Cl Ir N2 O2, F6 P'
_chemical_formula_sum 'C23 H25 Cl F6 Ir N2 O2 P'
_chemical_formula_weight 734.07
_space_group_crystal_system monoclinic
_space_group_IT_number 14
_space_group_name_Hall '-P 2ybc'
_space_group_name_H-M_alt 'P 1 21/c 1'
_atom_sites_solution_hydrogens mixed
_atom_sites_solution_primary dual
_audit_creation_date 2018-03-25
_audit_creation_method
;
Olex2 1.2
(compiled 2017.08.10 svn.r3458 for OlexSys, GUI svn.r5381)
;
_audit_update_record
;
2020-04-11 deposited with the CCDC.	2020-05-18 downloaded from the CCDC.
;
_cell_angle_alpha 90
_cell_angle_beta 93.931(3)
_cell_angle_gamma 90
_cell_formula_units_Z 4
_cell_length_a 10.9192(12)
_cell_length_b 19.809(2)
_cell_length_c 11.7104(12)
_cell_measurement_reflns_used 9923
_cell_measurement_temperature 100(2)
_cell_measurement_theta_max 27.46
_cell_measurement_theta_min 2.67
_cell_volume 2527.0(5)
_computing_cell_refinement 'SAINT+ Ver. 2016.5-0 (Bruker-AXS, 2016)'
_computing_data_collection 'APEX3 Ver. 2016.5-0 (Bruker-AXS, 2016)'
_computing_data_reduction 'SAINT+ Ver. 2016.5-0 (Bruker-AXS, 2016)'
_computing_molecular_graphics 'Olex2 (Dolomanov et al., 2009)'
_computing_publication_material 'Olex2 (Dolomanov et al., 2009)'
_computing_structure_refinement 'ShelXL (Sheldrick, 2015)'
_computing_structure_solution 'ShelXT (Sheldrick, 2015)'
_diffrn_ambient_temperature 100.01
_diffrn_detector 'charge-coupled device (CCD) area detector'
_diffrn_detector_area_resol_mean 7.9
_diffrn_detector_type 'Bruker APEX II'
_diffrn_measured_fraction_theta_full 0.999
_diffrn_measured_fraction_theta_max 0.995
_diffrn_measurement_device 'three-circle diffractometer'
_diffrn_measurement_device_type 'Bruker SMART APEX2 area detector'
_diffrn_measurement_method '\w and \f scans'
_diffrn_radiation_collimation 'focusing mirrors'
_diffrn_radiation_detector 'Bruker APEX II'
_diffrn_radiation_monochromator 'mirror optics'
_diffrn_radiation_probe x-ray
_diffrn_radiation_type MoK\a
_diffrn_radiation_wavelength 0.71073
_diffrn_reflns_av_R_equivalents 0.0804
_diffrn_reflns_av_unetI/netI 0.0270
_diffrn_reflns_Laue_measured_fraction_full 0.999
_diffrn_reflns_Laue_measured_fraction_max 0.995
_diffrn_reflns_limit_h_max 14
_diffrn_reflns_limit_h_min -14
_diffrn_reflns_limit_k_max 25
_diffrn_reflns_limit_k_min -24
_diffrn_reflns_limit_l_max 15
_diffrn_reflns_limit_l_min -15
_diffrn_reflns_number 91002
_diffrn_reflns_point_group_measured_fraction_full 0.999
_diffrn_reflns_point_group_measured_fraction_max 0.995
_diffrn_reflns_theta_full 26.000
_diffrn_reflns_theta_max 27.620
_diffrn_reflns_theta_min 1.869
_diffrn_source 'microfocus sealed X-ray tube'
_diffrn_source_type 'Incoatec I\ms'
_diffrn_standards_number 0
_exptl_absorpt_coefficient_mu 5.522
_exptl_absorpt_correction_T_max 0.7456
_exptl_absorpt_correction_T_min 0.5181
_exptl_absorpt_correction_type multi-scan
_exptl_absorpt_process_details 'SADABS-2016/2 (Krause et al., 2015) was used for absorption correction.'
_exptl_crystal_colour 'clear light orange'
_exptl_crystal_colour_lustre clear
_exptl_crystal_colour_modifier light
_exptl_crystal_colour_primary orange
_exptl_crystal_density_diffrn 1.930
_exptl_crystal_density_method 'not measured'
_exptl_crystal_description prism
_exptl_crystal_F_000 1424
_exptl_crystal_size_max 0.3
_exptl_crystal_size_mid 0.27
_exptl_crystal_size_min 0.2
_refine_diff_density_max 2.428
_refine_diff_density_min -1.545
_refine_diff_density_rms 0.233
_refine_ls_extinction_method none
_refine_ls_goodness_of_fit_ref 1.202
_refine_ls_hydrogen_treatment mixed
_refine_ls_matrix_type full
_refine_ls_number_parameters 334
_refine_ls_number_reflns 5846
_refine_ls_number_restraints 0
_refine_ls_restrained_S_all 1.202
_refine_ls_R_factor_all 0.0427
_refine_ls_R_factor_gt 0.0334
_refine_ls_shift/su_max 0.005
_refine_ls_shift/su_mean 0.000
_refine_ls_structure_factor_coef Fsqd
_refine_ls_weighting_details 'w=1/[\s^2^(Fo^2^)+(0.0490P)^2^+8.5011P] where P=(Fo^2^+2Fc^2^)/3'
_refine_ls_weighting_scheme calc
_refine_ls_wR_factor_gt 0.0840
_refine_ls_wR_factor_ref 0.0984
_reflns_Friedel_coverage 0.000
_reflns_number_gt 5128
_reflns_number_total 5846
_reflns_threshold_expression 'I > 2\s(I)'
_cod_data_source_file d0nj01811b2.cif
_cod_data_source_block nov_icp1b
_cod_depositor_comments
;Adding full bibliography for 7059619.cif.

 Adding full bibliography for 7059619.cif.
;
_cod_original_cell_volume 2526.9(5)
_cod_database_code 7059619
_shelx_shelxl_version_number 2018/1
_shelx_space_group_comment
;
The symmetry employed for this shelxl refinement is uniquely defined
by the following loop, which should always be used as a source of
symmetry information in preference to the above space-group names.
They are only intended as comments.
;
_shelx_estimated_absorpt_t_max 0.405
_shelx_estimated_absorpt_t_min 0.288
_olex2_refinement_description
;
1. Fixed Uiso
 At 1.2 times of:
  All C(H) groups
 At 1.5 times of:
  All C(H,H,H) groups
2.a Aromatic/amide H refined with riding coordinates:
 C8(H8), C6(H6), C12(H12), C11(H11), C4(H4), C13(H13), C3(H3), C10(H10), C5(H5)
2.b Idealised Me refined as rotating group:
 C21(H21A,H21B,H21C), C19(H19A,H19B,H19C), C20(H20A,H20B,H20C), C23(H23A,H23B,
 H23C), C22(H22A,H22B,H22C)
;
_olex2_date_sample_completion 2018-03-09
_olex2_date_sample_data_collection 2018-03-08
_olex2_date_sample_submission 2018-03-08
_olex2_submission_original_sample_id ICP-1
_olex2_submission_special_instructions 'No special instructions were received'

loop_
_space_group_symop_operation_xyz
'x, y, z'
'-x, y+1/2, -z+1/2'
'-x, -y, -z'
'x, -y-1/2, z-1/2'

loop_
_atom_site_label
_atom_site_type_symbol
_atom_site_fract_x
_atom_site_fract_y
_atom_site_fract_z
_atom_site_U_iso_or_equiv
_atom_site_adp_type
_atom_site_occupancy
_atom_site_site_symmetry_order
_atom_site_calc_flag
_atom_site_refinement_flags_posn
_atom_site_refinement_flags_adp
_atom_site_refinement_flags_occupancy
_atom_site_disorder_assembly
_atom_site_disorder_group
Ir1 Ir 0.27246(2) 0.69370(2) 0.33013(2) 0.01416(8) Uani 1 1 d . . . . .
Cl1 Cl 0.34950(10) 0.71916(6) 0.14941(9) 0.0200(2) Uani 1 1 d . . . . .
P1 P 0.78806(12) 0.61947(8) 0.93614(12) 0.0255(3) Uani 1 1 d . . . . .
F3 F 0.9030(3) 0.6693(2) 0.9475(3) 0.0402(9) Uani 1 1 d . . . . .
O1 O 0.9027(3) 0.5261(2) 0.3926(3) 0.0248(8) Uani 1 1 d . . . . .
F2 F 0.7256(3) 0.6580(2) 1.0367(3) 0.0405(9) Uani 1 1 d . . . . .
F5 F 0.6732(3) 0.5687(2) 0.9264(4) 0.0541(12) Uani 1 1 d . . . . .
F6 F 0.8482(3) 0.5804(2) 0.8345(3) 0.0479(10) Uani 1 1 d . . . . .
F1 F 0.8572(3) 0.5706(2) 1.0265(4) 0.0438(9) Uani 1 1 d . . . . .
N2 N 0.2532(4) 0.7993(2) 0.3487(4) 0.0165(8) Uani 1 1 d . . . . .
O2 O 0.9058(3) 0.5503(2) 0.5795(3) 0.0286(8) Uani 1 1 d . . . . .
F4 F 0.7195(4) 0.6682(3) 0.8446(3) 0.0565(12) Uani 1 1 d . . . . .
N1 N 0.4456(3) 0.7253(2) 0.3947(3) 0.0164(8) Uani 1 1 d . . . . .
C7 C 0.5494(4) 0.6821(2) 0.4182(4) 0.0154(9) Uani 1 1 d . . . . .
C8 C 0.4617(4) 0.7889(3) 0.4103(4) 0.0180(9) Uani 1 1 d . . . . .
H8 H 0.539017 0.806567 0.438072 0.022 Uiso 1 1 calc R . . . .
C9 C 0.3569(4) 0.8330(3) 0.3839(4) 0.0190(9) Uani 1 1 d . . . . .
C6 C 0.5882(5) 0.6432(3) 0.3277(4) 0.0224(10) Uani 1 1 d . . . . .
H6 H 0.545996 0.644894 0.254016 0.027 Uiso 1 1 calc R . . . .
C14 C 0.0864(4) 0.6539(3) 0.3173(4) 0.0190(9) Uani 1 1 d . . . . .
C21 C 0.3532(5) 0.5321(3) 0.3162(5) 0.0249(11) Uani 1 1 d . . . . .
H21A H 0.382994 0.540033 0.240357 0.037 Uiso 1 1 calc GR . . . .
H21B H 0.315539 0.487208 0.318227 0.037 Uiso 1 1 calc GR . . . .
H21C H 0.422087 0.534607 0.374267 0.037 Uiso 1 1 calc GR . . . .
C12 C 0.1478(4) 0.9047(3) 0.3351(4) 0.0211(10) Uani 1 1 d . . . . .
H12 H 0.073229 0.929051 0.321978 0.025 Uiso 1 1 calc R . . . .
C19 C -0.0292(4) 0.6848(3) 0.2646(5) 0.0232(11) Uani 1 1 d . . . . .
H19A H -0.063477 0.715660 0.319556 0.035 Uiso 1 1 calc GR . . . .
H19B H -0.088873 0.649170 0.243988 0.035 Uiso 1 1 calc GR . . . .
H19C H -0.010891 0.709958 0.195679 0.035 Uiso 1 1 calc GR . . . .
C20 C 0.1470(5) 0.5884(3) 0.1383(4) 0.0248(11) Uani 1 1 d . . . . .
H20A H 0.109565 0.625665 0.093191 0.037 Uiso 1 1 calc GR . . . .
H20B H 0.093563 0.548713 0.131027 0.037 Uiso 1 1 calc GR . . . .
H20C H 0.227104 0.577520 0.110081 0.037 Uiso 1 1 calc GR . . . .
C11 C 0.2569(4) 0.9373(3) 0.3644(5) 0.0249(11) Uani 1 1 d . . . . .
H11 H 0.258586 0.985266 0.365344 0.030 Uiso 1 1 calc R . . . .
C1 C 0.8605(4) 0.5551(2) 0.4755(4) 0.0186(9) Uani 1 1 d . . . . .
C4 C 0.6085(5) 0.6800(3) 0.5267(4) 0.0201(10) Uani 1 1 d . . . . .
H4 H 0.580105 0.706713 0.586855 0.024 Uiso 1 1 calc R . . . .
C13 C 0.1510(4) 0.8352(3) 0.3256(4) 0.0200(10) Uani 1 1 d . . . . .
H13 H 0.077470 0.812075 0.301653 0.024 Uiso 1 1 calc R . . . .
C18 C 0.1330(4) 0.6575(2) 0.4362(4) 0.0170(9) Uani 1 1 d . . . . .
C3 C 0.7097(4) 0.6382(3) 0.5464(4) 0.0203(10) Uani 1 1 d . . . . .
H3 H 0.750832 0.635876 0.620432 0.024 Uiso 1 1 calc R . . . .
C23 C 0.0757(5) 0.6964(3) 0.5281(5) 0.0206(10) Uani 1 1 d . . . . .
H23A H 0.140185 0.718108 0.577641 0.031 Uiso 1 1 calc GR . . . .
H23B H 0.028577 0.665609 0.573718 0.031 Uiso 1 1 calc GR . . . .
H23C H 0.020938 0.730972 0.493226 0.031 Uiso 1 1 calc GR . . . .
C16 C 0.2597(4) 0.5846(3) 0.3405(4) 0.0169(9) Uani 1 1 d . . . . .
C2 C 0.7510(4) 0.5996(2) 0.4572(4) 0.0195(10) Uani 1 1 d . . . . .
C10 C 0.3622(5) 0.9025(3) 0.3921(4) 0.0209(10) Uani 1 1 d . . . . .
H10 H 0.436267 0.925111 0.416100 0.025 Uiso 1 1 calc R . . . .
C22 C 0.3125(5) 0.6011(3) 0.5610(4) 0.0219(10) Uani 1 1 d . . . . .
H22A H 0.395181 0.586333 0.544696 0.033 Uiso 1 1 calc GR . . . .
H22B H 0.272473 0.565589 0.603294 0.033 Uiso 1 1 calc GR . . . .
H22C H 0.318059 0.642389 0.607130 0.033 Uiso 1 1 calc GR . . . .
C17 C 0.2389(4) 0.6147(2) 0.4508(4) 0.0163(9) Uani 1 1 d . . . . .
C15 C 0.1635(4) 0.6089(3) 0.2610(4) 0.0195(10) Uani 1 1 d . . . . .
C5 C 0.6892(4) 0.6025(3) 0.3486(4) 0.0213(10) Uani 1 1 d . . . . .
H5 H 0.717510 0.575840 0.288289 0.026 Uiso 1 1 calc R . . . .
H2 H 0.964(8) 0.520(5) 0.594(7) 0.07(3) Uiso 1 1 d . . . . .

loop_
_atom_site_aniso_label
_atom_site_aniso_U_11
_atom_site_aniso_U_22
_atom_site_aniso_U_33
_atom_site_aniso_U_23
_atom_site_aniso_U_13
_atom_site_aniso_U_12
Ir1 0.01500(11) 0.01460(12) 0.01308(11) 0.00026(6) 0.00244(7) 0.00014(6)
Cl1 0.0224(5) 0.0233(6) 0.0147(5) 0.0019(4) 0.0050(4) 0.0007(4)
P1 0.0196(6) 0.0275(8) 0.0295(7) -0.0007(6) 0.0030(5) 0.0009(5)
F3 0.0374(19) 0.030(2) 0.054(2) 0.0034(18) 0.0096(17) -0.0091(16)
O1 0.0210(17) 0.022(2) 0.031(2) -0.0017(16) 0.0027(14) 0.0051(14)
F2 0.0372(19) 0.056(3) 0.0288(18) -0.0069(17) 0.0080(14) 0.0101(17)
F5 0.0258(17) 0.068(3) 0.068(3) -0.018(2) 0.0003(17) -0.0161(18)
F6 0.0330(18) 0.062(3) 0.050(2) -0.021(2) 0.0066(16) 0.0071(18)
F1 0.0321(17) 0.035(2) 0.063(3) 0.0203(19) -0.0041(17) 0.0003(15)
N2 0.0173(18) 0.020(2) 0.0130(18) -0.0010(15) 0.0033(15) 0.0010(15)
O2 0.0251(18) 0.029(2) 0.031(2) 0.0027(17) -0.0039(15) 0.0087(16)
F4 0.045(2) 0.091(3) 0.034(2) 0.020(2) 0.0084(17) 0.033(2)
N1 0.0178(18) 0.021(2) 0.0112(17) 0.0011(15) 0.0024(14) 0.0025(16)
C7 0.016(2) 0.013(2) 0.017(2) 0.0025(18) 0.0009(17) 0.0004(17)
C8 0.016(2) 0.023(3) 0.015(2) -0.0020(19) 0.0025(16) -0.0017(18)
C9 0.023(2) 0.019(3) 0.015(2) 0.0020(19) 0.0039(17) -0.0024(19)
C6 0.024(2) 0.024(3) 0.020(2) -0.003(2) 0.0024(18) 0.001(2)
C14 0.020(2) 0.019(3) 0.018(2) 0.0004(19) 0.0027(17) -0.0013(18)
C21 0.026(2) 0.021(3) 0.029(3) -0.002(2) 0.006(2) 0.003(2)
C12 0.022(2) 0.024(3) 0.018(2) 0.0045(19) 0.0083(17) 0.0081(19)
C19 0.016(2) 0.030(3) 0.023(3) 0.003(2) 0.0001(18) -0.0030(19)
C20 0.031(3) 0.023(3) 0.021(2) -0.004(2) 0.0017(19) -0.004(2)
C11 0.022(2) 0.023(3) 0.029(3) 0.021(2) -0.0025(19) -0.006(2)
C1 0.018(2) 0.011(2) 0.026(2) 0.0005(19) 0.0004(18) -0.0013(17)
C4 0.022(2) 0.020(3) 0.018(2) -0.0001(19) 0.0032(18) -0.0007(19)
C13 0.021(2) 0.021(3) 0.018(2) 0.0049(19) 0.0054(17) 0.0014(19)
C18 0.020(2) 0.015(2) 0.017(2) 0.0004(18) 0.0034(17) -0.0047(18)
C3 0.022(2) 0.021(3) 0.018(2) 0.0035(19) 0.0008(17) -0.0001(19)
C23 0.019(2) 0.021(3) 0.022(2) -0.0021(19) 0.0045(19) -0.0021(18)
C16 0.021(2) 0.012(2) 0.018(2) 0.0025(18) 0.0016(17) -0.0021(17)
C2 0.017(2) 0.015(2) 0.027(3) 0.0027(19) 0.0009(18) -0.0022(18)
C10 0.025(2) 0.020(3) 0.018(2) 0.0005(19) 0.0024(18) 0.0008(19)
C22 0.024(2) 0.022(3) 0.019(2) 0.0070(19) -0.0003(18) -0.0016(19)
C17 0.020(2) 0.015(2) 0.015(2) 0.0022(18) 0.0041(16) -0.0031(17)
C15 0.019(2) 0.019(3) 0.021(2) -0.0001(19) 0.0046(17) -0.0050(18)
C5 0.020(2) 0.022(3) 0.022(2) -0.002(2) 0.0015(18) 0.0011(19)

loop_
_atom_type_symbol
_atom_type_description
_atom_type_scat_dispersion_real
_atom_type_scat_dispersion_imag
_atom_type_scat_source
C C 0.0033 0.0016 'International Tables Vol C Tables 4.2.6.8 and 6.1.1.4'
H H 0.0000 0.0000 'International Tables Vol C Tables 4.2.6.8 and 6.1.1.4'
Cl Cl 0.1484 0.1585 'International Tables Vol C Tables 4.2.6.8 and 6.1.1.4'
F F 0.0171 0.0103 'International Tables Vol C Tables 4.2.6.8 and 6.1.1.4'
Ir Ir -1.4442 7.9887 'International Tables Vol C Tables 4.2.6.8 and 6.1.1.4'
N N 0.0061 0.0033 'International Tables Vol C Tables 4.2.6.8 and 6.1.1.4'
O O 0.0106 0.0060 'International Tables Vol C Tables 4.2.6.8 and 6.1.1.4'
P P 0.1023 0.0942 'International Tables Vol C Tables 4.2.6.8 and 6.1.1.4'

loop_
_geom_angle_atom_site_label_1
_geom_angle_atom_site_label_2
_geom_angle_atom_site_label_3
_geom_angle
_geom_angle_site_symmetry_1
_geom_angle_site_symmetry_3
_geom_angle_publ_flag
N2 Ir1 Cl1 85.74(12) . . ?
N2 Ir1 C14 105.47(17) . . ?
N2 Ir1 C18 100.97(18) . . ?
N2 Ir1 C16 166.43(18) . . ?
N2 Ir1 C17 128.85(17) . . ?
N2 Ir1 C15 138.08(17) . . ?
N1 Ir1 Cl1 83.79(11) . . ?
N1 Ir1 N2 76.09(16) . . ?
N1 Ir1 C14 162.57(17) . . ?
N1 Ir1 C18 123.42(16) . . ?
N1 Ir1 C16 109.82(16) . . ?
N1 Ir1 C17 99.84(16) . . ?
N1 Ir1 C15 145.49(17) . . ?
C14 Ir1 Cl1 113.58(13) . . ?
C14 Ir1 C15 38.01(18) . . ?
C18 Ir1 Cl1 152.77(13) . . ?
C18 Ir1 C14 39.19(17) . . ?
C18 Ir1 C16 65.51(18) . . ?
C18 Ir1 C17 38.89(18) . . ?
C18 Ir1 C15 64.45(18) . . ?
C16 Ir1 Cl1 106.78(13) . . ?
C16 Ir1 C14 65.12(18) . . ?
C16 Ir1 C15 38.59(17) . . ?
C17 Ir1 Cl1 145.24(13) . . ?
C17 Ir1 C14 65.32(18) . . ?
C17 Ir1 C16 39.30(17) . . ?
C17 Ir1 C15 64.65(18) . . ?
C15 Ir1 Cl1 92.88(13) . . ?
F3 P1 F2 90.9(2) . . ?
F3 P1 F5 179.1(3) . . ?
F3 P1 F6 90.0(2) . . ?
F2 P1 F5 88.9(2) . . ?
F2 P1 F6 179.0(2) . . ?
F6 P1 F5 90.1(2) . . ?
F1 P1 F3 89.2(2) . . ?
F1 P1 F2 90.4(2) . . ?
F1 P1 F5 90.0(2) . . ?
F1 P1 F6 90.0(2) . . ?
F1 P1 F4 179.5(2) . . ?
F4 P1 F3 90.7(3) . . ?
F4 P1 F2 90.1(2) . . ?
F4 P1 F5 90.2(3) . . ?
F4 P1 F6 89.5(2) . . ?
C9 N2 Ir1 115.6(3) . . ?
C13 N2 Ir1 126.4(4) . . ?
C13 N2 C9 117.9(5) . . ?
C1 O2 H2 117(5) . . ?
C7 N1 Ir1 125.3(3) . . ?
C8 N1 Ir1 117.3(3) . . ?
C8 N1 C7 117.4(4) . . ?
C6 C7 N1 117.4(4) . . ?
C4 C7 N1 120.5(4) . . ?
C4 C7 C6 122.1(5) . . ?
N1 C8 H8 121.3 . . ?
N1 C8 C9 117.4(4) . . ?
C9 C8 H8 121.3 . . ?
N2 C9 C8 113.4(5) . . ?
N2 C9 C10 122.9(5) . . ?
C10 C9 C8 123.7(5) . . ?
C7 C6 H6 121.0 . . ?
C5 C6 C7 117.9(5) . . ?
C5 C6 H6 121.0 . . ?
C19 C14 Ir1 129.6(4) . . ?
C18 C14 Ir1 69.6(3) . . ?
C18 C14 C19 127.2(4) . . ?
C15 C14 Ir1 71.3(3) . . ?
C15 C14 C19 125.2(4) . . ?
C15 C14 C18 107.3(4) . . ?
H21A C21 H21B 109.5 . . ?
H21A C21 H21C 109.5 . . ?
H21B C21 H21C 109.5 . . ?
C16 C21 H21A 109.5 . . ?
C16 C21 H21B 109.5 . . ?
C16 C21 H21C 109.5 . . ?
C11 C12 H12 121.3 . . ?
C11 C12 C13 117.5(5) . . ?
C13 C12 H12 121.3 . . ?
C14 C19 H19A 109.5 . . ?
C14 C19 H19B 109.5 . . ?
C14 C19 H19C 109.5 . . ?
H19A C19 H19B 109.5 . . ?
H19A C19 H19C 109.5 . . ?
H19B C19 H19C 109.5 . . ?
H20A C20 H20B 109.5 . . ?
H20A C20 H20C 109.5 . . ?
H20B C20 H20C 109.5 . . ?
C15 C20 H20A 109.5 . . ?
C15 C20 H20B 109.5 . . ?
C15 C20 H20C 109.5 . . ?
C12 C11 H11 119.2 . . ?
C10 C11 C12 121.6(5) . . ?
C10 C11 H11 119.2 . . ?
O1 C1 O2 124.4(5) . . ?
O1 C1 C2 120.0(4) . . ?
O2 C1 C2 115.6(4) . . ?
C7 C4 H4 120.5 . . ?
C7 C4 C3 119.1(5) . . ?
C3 C4 H4 120.5 . . ?
N2 C13 C12 122.7(5) . . ?
N2 C13 H13 118.7 . . ?
C12 C13 H13 118.7 . . ?
C14 C18 Ir1 71.2(3) . . ?
C14 C18 C23 125.5(4) . . ?
C23 C18 Ir1 126.3(3) . . ?
C17 C18 Ir1 70.7(3) . . ?
C17 C18 C14 108.2(4) . . ?
C17 C18 C23 126.3(4) . . ?
C4 C3 H3 120.1 . . ?
C4 C3 C2 119.9(5) . . ?
C2 C3 H3 120.1 . . ?
C18 C23 H23A 109.5 . . ?
C18 C23 H23B 109.5 . . ?
C18 C23 H23C 109.5 . . ?
H23A C23 H23B 109.5 . . ?
H23A C23 H23C 109.5 . . ?
H23B C23 H23C 109.5 . . ?
C21 C16 Ir1 129.3(3) . . ?
C17 C16 Ir1 69.9(3) . . ?
C17 C16 C21 127.1(4) . . ?
C15 C16 Ir1 71.2(3) . . ?
C15 C16 C21 125.8(4) . . ?
C15 C16 C17 106.7(4) . . ?
C3 C2 C1 121.0(4) . . ?
C3 C2 C5 119.9(4) . . ?
C5 C2 C1 119.1(5) . . ?
C9 C10 H10 121.4 . . ?
C11 C10 C9 117.3(5) . . ?
C11 C10 H10 121.4 . . ?
H22A C22 H22B 109.5 . . ?
H22A C22 H22C 109.5 . . ?
H22B C22 H22C 109.5 . . ?
C17 C22 H22A 109.5 . . ?
C17 C22 H22B 109.5 . . ?
C17 C22 H22C 109.5 . . ?
C18 C17 Ir1 70.4(3) . . ?
C18 C17 C16 108.0(4) . . ?
C18 C17 C22 126.2(4) . . ?
C16 C17 Ir1 70.8(3) . . ?
C16 C17 C22 125.7(4) . . ?
C22 C17 Ir1 126.2(3) . . ?
C14 C15 Ir1 70.7(3) . . ?
C14 C15 C20 125.6(5) . . ?
C14 C15 C16 109.8(4) . . ?
C20 C15 Ir1 126.4(3) . . ?
C16 C15 Ir1 70.2(3) . . ?
C16 C15 C20 124.6(5) . . ?
C6 C5 C2 121.1(5) . . ?
C6 C5 H5 119.4 . . ?
C2 C5 H5 119.4 . . ?

loop_
_geom_bond_atom_site_label_1
_geom_bond_atom_site_label_2
_geom_bond_distance
_geom_bond_site_symmetry_2
_geom_bond_publ_flag
Ir1 Cl1 2.3843(11) . ?
Ir1 N2 2.115(4) . ?
Ir1 N1 2.084(4) . ?
Ir1 C14 2.175(5) . ?
Ir1 C18 2.153(4) . ?
Ir1 C16 2.169(5) . ?
Ir1 C17 2.156(5) . ?
Ir1 C15 2.182(5) . ?
P1 F3 1.594(4) . ?
P1 F2 1.595(4) . ?
P1 F5 1.606(4) . ?
P1 F6 1.598(4) . ?
P1 F1 1.587(4) . ?
P1 F4 1.591(4) . ?
O1 C1 1.243(6) . ?
N2 C9 1.354(6) . ?
N2 C13 1.336(6) . ?
O2 C1 1.287(6) . ?
O2 H2 0.89(9) . ?
N1 C7 1.431(6) . ?
N1 C8 1.284(7) . ?
C7 C6 1.400(7) . ?
C7 C4 1.386(7) . ?
C8 H8 0.9500 . ?
C8 C9 1.456(7) . ?
C9 C10 1.381(7) . ?
C6 H6 0.9500 . ?
C6 C5 1.375(7) . ?
C14 C19 1.498(7) . ?
C14 C18 1.451(7) . ?
C14 C15 1.419(7) . ?
C21 H21A 0.9800 . ?
C21 H21B 0.9800 . ?
C21 H21C 0.9800 . ?
C21 C16 1.499(7) . ?
C12 H12 0.9500 . ?
C12 C11 1.377(7) . ?
C12 C13 1.381(7) . ?
C19 H19A 0.9800 . ?
C19 H19B 0.9800 . ?
C19 H19C 0.9800 . ?
C20 H20A 0.9800 . ?
C20 H20B 0.9800 . ?
C20 H20C 0.9800 . ?
C20 C15 1.492(7) . ?
C11 H11 0.9500 . ?
C11 C10 1.361(7) . ?
C1 C2 1.489(7) . ?
C4 H4 0.9500 . ?
C4 C3 1.387(7) . ?
C13 H13 0.9500 . ?
C18 C23 1.495(7) . ?
C18 C17 1.434(7) . ?
C3 H3 0.9500 . ?
C3 C2 1.393(7) . ?
C23 H23A 0.9800 . ?
C23 H23B 0.9800 . ?
C23 H23C 0.9800 . ?
C16 C17 1.455(6) . ?
C16 C15 1.438(6) . ?
C2 C5 1.400(7) . ?
C10 H10 0.9500 . ?
C22 H22A 0.9800 . ?
C22 H22B 0.9800 . ?
C22 H22C 0.9800 . ?
C22 C17 1.497(6) . ?
C5 H5 0.9500 . ?

loop_
_geom_torsion_atom_site_label_1
_geom_torsion_atom_site_label_2
_geom_torsion_atom_site_label_3
_geom_torsion_atom_site_label_4
_geom_torsion
_geom_torsion_site_symmetry_1
_geom_torsion_site_symmetry_2
_geom_torsion_site_symmetry_3
_geom_torsion_site_symmetry_4
_geom_torsion_publ_flag
Ir1 N2 C9 C8 -4.1(5) . . . . ?
Ir1 N2 C9 C10 175.1(4) . . . . ?
Ir1 N2 C13 C12 -176.9(4) . . . . ?
Ir1 N1 C7 C6 57.3(6) . . . . ?
Ir1 N1 C7 C4 -123.1(4) . . . . ?
Ir1 N1 C8 C9 1.3(6) . . . . ?
Ir1 C14 C18 C23 121.7(5) . . . . ?
Ir1 C14 C18 C17 -61.4(3) . . . . ?
Ir1 C14 C15 C20 -121.5(5) . . . . ?
Ir1 C14 C15 C16 59.5(3) . . . . ?
Ir1 C18 C17 C16 -61.1(3) . . . . ?
Ir1 C18 C17 C22 121.1(5) . . . . ?
Ir1 C16 C17 C18 60.9(3) . . . . ?
Ir1 C16 C17 C22 -121.3(5) . . . . ?
Ir1 C16 C15 C14 -59.8(4) . . . . ?
Ir1 C16 C15 C20 121.1(5) . . . . ?
O1 C1 C2 C3 -173.2(5) . . . . ?
O1 C1 C2 C5 6.7(7) . . . . ?
N2 C9 C10 C11 0.8(8) . . . . ?
O2 C1 C2 C3 6.1(7) . . . . ?
O2 C1 C2 C5 -173.9(5) . . . . ?
N1 C7 C6 C5 178.8(4) . . . . ?
N1 C7 C4 C3 -179.2(4) . . . . ?
N1 C8 C9 N2 2.0(6) . . . . ?
N1 C8 C9 C10 -177.3(5) . . . . ?
C7 N1 C8 C9 178.6(4) . . . . ?
C7 C6 C5 C2 0.4(8) . . . . ?
C7 C4 C3 C2 0.5(7) . . . . ?
C8 N1 C7 C6 -119.8(5) . . . . ?
C8 N1 C7 C4 59.8(6) . . . . ?
C8 C9 C10 C11 179.9(5) . . . . ?
C9 N2 C13 C12 0.6(7) . . . . ?
C6 C7 C4 C3 0.3(8) . . . . ?
C14 C18 C17 Ir1 61.7(3) . . . . ?
C14 C18 C17 C16 0.6(5) . . . . ?
C14 C18 C17 C22 -177.2(4) . . . . ?
C21 C16 C17 Ir1 124.7(5) . . . . ?
C21 C16 C17 C18 -174.4(5) . . . . ?
C21 C16 C17 C22 3.4(8) . . . . ?
C21 C16 C15 Ir1 -125.5(5) . . . . ?
C21 C16 C15 C14 174.7(5) . . . . ?
C21 C16 C15 C20 -4.3(8) . . . . ?
C12 C11 C10 C9 3.3(8) . . . . ?
C19 C14 C18 Ir1 -124.8(5) . . . . ?
C19 C14 C18 C23 -3.1(8) . . . . ?
C19 C14 C18 C17 173.8(5) . . . . ?
C19 C14 C15 Ir1 125.7(5) . . . . ?
C19 C14 C15 C20 4.2(8) . . . . ?
C19 C14 C15 C16 -174.8(5) . . . . ?
C11 C12 C13 N2 3.2(7) . . . . ?
C1 C2 C5 C6 -179.6(5) . . . . ?
C4 C7 C6 C5 -0.8(8) . . . . ?
C4 C3 C2 C1 179.1(4) . . . . ?
C4 C3 C2 C5 -0.9(7) . . . . ?
C13 N2 C9 C8 178.1(4) . . . . ?
C13 N2 C9 C10 -2.7(7) . . . . ?
C13 C12 C11 C10 -5.2(8) . . . . ?
C18 C14 C15 Ir1 -60.6(3) . . . . ?
C18 C14 C15 C20 178.0(5) . . . . ?
C18 C14 C15 C16 -1.1(6) . . . . ?
C3 C2 C5 C6 0.4(8) . . . . ?
C23 C18 C17 Ir1 -121.4(5) . . . . ?
C23 C18 C17 C16 177.5(4) . . . . ?
C23 C18 C17 C22 -0.3(8) . . . . ?
C17 C16 C15 Ir1 61.2(3) . . . . ?
C17 C16 C15 C14 1.4(6) . . . . ?
C17 C16 C15 C20 -177.6(5) . . . . ?
C15 C14 C18 Ir1 61.7(3) . . . . ?
C15 C14 C18 C23 -176.7(4) . . . . ?
C15 C14 C18 C17 0.3(5) . . . . ?
C15 C16 C17 Ir1 -62.1(3) . . . . ?
C15 C16 C17 C18 -1.2(5) . . . . ?
C15 C16 C17 C22 176.6(4) . . . . ?
